data_7150697
loop_
_publ_author_name
'Pescatori, Luca'
'Arduini, Arturo'
'Pochini, Andrea'
'Secchi, Andrea'
'Massera, Chiara'
'Ugozzoli, Franco'

_publ_section_title
;
 Monotopic and heteroditopic calix[4]arene receptors as hosts for
 pyridinium and viologen ion pairs: a solution and solid-state study
;
_journal_issue 18
_journal_name_full 'Organic &amp; Biomolecular Chemistry'
_journal_page_first 3698
_journal_page_last 3708
_journal_paper_doi 10.1039/b906409e
_journal_volume 7
_journal_year 2009
_chemical_formula_sum 'C42 H44 I N O6'
_chemical_formula_weight 785.68
_chemical_name_systematic
;
?
;
_space_group_IT_number 144
_symmetry_cell_setting trigonal
_symmetry_space_group_name_Hall 'P 31'
_symmetry_space_group_name_H-M 'P 31'
_atom_sites_solution_hydrogens geom
_atom_sites_solution_primary direct
_atom_sites_solution_secondary difmap
_audit_creation_method SHELXL-97
_cell_angle_alpha 90.00
_cell_angle_beta 90.00
_cell_angle_gamma 120.00
_cell_formula_units_Z 3
_cell_length_a 18.564(1)
_cell_length_b 18.564(1)
_cell_length_c 10.127(1)
_cell_measurement_reflns_used 28
_cell_measurement_temperature 293(2)
_cell_measurement_theta_max 40
_cell_measurement_theta_min 20
_cell_volume 3022.4(4)
_computing_cell_refinement 'DIPCHIGE software package 2007'
_computing_data_collection 'DIPCHIGE software package 2007'
_computing_data_reduction DIFAU92
_computing_molecular_graphics 'Accelrys DS-ViewerPro 2005'
_computing_structure_refinement 'SHELXL-97 (Sheldrick, 1997)'
_computing_structure_solution SIR2004
_diffrn_ambient_temperature 293(2)
_diffrn_detector_area_resol_mean '1 keV'
_diffrn_measured_fraction_theta_full 0.999
_diffrn_measured_fraction_theta_max 0.999
_diffrn_measurement_device_type 'Siemens AED'
_diffrn_measurement_method 'scintil counter'
_diffrn_radiation_monochromator graphite
_diffrn_radiation_source 'fine-focus sealed tube'
_diffrn_radiation_type CuK\a
_diffrn_radiation_wavelength 1.54178
_diffrn_reflns_av_R_equivalents 0.0691
_diffrn_reflns_av_sigmaI/netI 0.0547
_diffrn_reflns_limit_h_max 22
_diffrn_reflns_limit_h_min -22
_diffrn_reflns_limit_k_max 20
_diffrn_reflns_limit_k_min -22
_diffrn_reflns_limit_l_max 12
_diffrn_reflns_limit_l_min -5
_diffrn_reflns_number 6271
_diffrn_reflns_theta_full 69.98
_diffrn_reflns_theta_max 69.98
_diffrn_reflns_theta_min 5.16
_diffrn_standards_decay_% 0
_diffrn_standards_interval_count 100
_diffrn_standards_interval_time 0
_diffrn_standards_number 1
_exptl_absorpt_coefficient_mu 6.601
_exptl_absorpt_correction_T_max 1.11
_exptl_absorpt_correction_T_min 0.82
_exptl_absorpt_correction_type empirical
_exptl_crystal_colour 'pale yellow'
_exptl_crystal_density_diffrn 1.295
_exptl_crystal_density_method 'not measured'
_exptl_crystal_description 'hexagonal prism'
_exptl_crystal_F_000 1212
_exptl_crystal_size_max 0.4
_exptl_crystal_size_mid 0.28
_exptl_crystal_size_min 0.16
_refine_diff_density_max 0.338
_refine_diff_density_min -0.539
_refine_diff_density_rms 0.062
_refine_ls_abs_structure_details 'Flack H D (1983), Acta Cryst. A39, 876-881'
_refine_ls_abs_structure_Flack -0.025(8)
_refine_ls_extinction_method none
_refine_ls_goodness_of_fit_ref 0.925
_refine_ls_hydrogen_treatment constr
_refine_ls_matrix_type full
_refine_ls_number_parameters 452
_refine_ls_number_reflns 4635
_refine_ls_number_restraints 14
_refine_ls_restrained_S_all 0.925
_refine_ls_R_factor_all 0.0924
_refine_ls_R_factor_gt 0.0584
_refine_ls_shift/su_max 0.032
_refine_ls_shift/su_mean 0.021
_refine_ls_structure_factor_coef Fsqd
_refine_ls_weighting_details 'calc w=1/[\s^2^(Fo^2^)+(0.1037P)^2^+0.0000P] where P=(Fo^2^+2Fc^2^)/3'
_refine_ls_weighting_scheme calc
_refine_ls_wR_factor_gt 0.1535
_refine_ls_wR_factor_ref 0.1719
_reflns_number_gt 2719
_reflns_number_total 4635
_reflns_threshold_expression &gt;2sigma(I)
_cod_data_source_file b906409e.txt
_cod_data_source_block dc3artu
_cod_original_cell_volume 3022.4(2)
_cod_original_sg_symbol_H-M P31
_cod_database_code 7150697

loop_
_symmetry_equiv_pos_as_xyz
'x, y, z'
'-y, x-y, z+1/3'
'-x+y, -x, z+2/3'

loop_
_atom_site_label
_atom_site_type_symbol
_atom_site_fract_x
_atom_site_fract_y
_atom_site_fract_z
_atom_site_U_iso_or_equiv
_atom_site_adp_type
_atom_site_occupancy
_atom_site_symmetry_multiplicity
_atom_site_calc_flag
_atom_site_refinement_flags
_atom_site_disorder_assembly
_atom_site_disorder_group
C1A C 0.8168(3) -0.1603(4) 0.0800(11) 0.0635(17) Uani 1 1 d . . .
C1B C 0.5910(4) -0.2743(5) 0.2000(10) 0.0656(17) Uani 1 1 d . . .
C1C C 0.5164(3) -0.3099(4) -0.1654(11) 0.0590(16) Uani 1 1 d . . .
C1D C 0.7413(4) -0.1981(4) -0.2828(11) 0.0644(16) Uani 1 1 d . . .
C1G C 0.672(2) -0.0897(14) -0.042(2) 0.290(17) Uani 1 1 d D . .
H1G1 H 0.6466 -0.1212 -0.1255 0.348 Uiso 1 1 calc R . .
H1G2 H 0.6405 -0.1251 0.0355 0.348 Uiso 1 1 calc R . .
H1G3 H 0.7312 -0.0748 -0.0366 0.348 Uiso 1 1 calc R . .
C1AB C 0.8103(6) -0.2919(6) 0.0813(16) 0.102(3) Uani 1 1 d . . .
H1A1 H 0.8479 -0.2676 0.1593 0.123 Uiso 1 1 calc R . .
H1A2 H 0.8450 -0.2893 0.0040 0.123 Uiso 1 1 calc R . .
C1CD C 0.5203(6) -0.4376(5) -0.1704(16) 0.101(3) Uani 1 1 d . . .
H1C1 H 0.4816 -0.4716 -0.0979 0.121 Uiso 1 1 calc R . .
H1C2 H 0.4872 -0.4480 -0.2532 0.121 Uiso 1 1 calc R . .
C2A C 0.8037(4) -0.1336(5) 0.2056(10) 0.0635(17) Uani 1 1 d . . .
C2B C 0.5180(4) -0.2761(5) 0.1602(11) 0.0695(18) Uani 1 1 d . . .
C2C C 0.5295(4) -0.2707(4) -0.2855(10) 0.0612(16) Uani 1 1 d . . .
C2D C 0.8156(4) -0.1273(4) -0.2427(11) 0.0689(17) Uani 1 1 d . . .
C2G C 0.7046(10) 0.0344(9) 0.0613(10) 0.257(17) Uani 1 1 d D . .
H2G H 0.7393 0.0257 0.1279 0.308 Uiso 1 1 calc R . .
C2AB C 0.7483(7) -0.3791(6) 0.1090(16) 0.113(3) Uani 1 1 d . . .
H2A1 H 0.7011 -0.3976 0.0454 0.136 Uiso 1 1 calc R . .
H2A2 H 0.7742 -0.4145 0.0943 0.136 Uiso 1 1 calc R . .
C2CD C 0.5847(7) -0.4612(6) -0.1897(15) 0.107(3) Uani 1 1 d . . .
H2C1 H 0.6312 -0.4302 -0.1256 0.128 Uiso 1 1 calc R . .
H2C2 H 0.5603 -0.5221 -0.1725 0.128 Uiso 1 1 calc R . .
C3A C 0.8474(5) -0.0486(6) 0.2333(13) 0.088(2) Uani 1 1 d . . .
H3A H 0.8391 -0.0276 0.3196 0.105 Uiso 1 1 calc R . .
C3B C 0.5071(5) -0.2099(6) 0.2006(12) 0.086(2) Uani 1 1 d . . .
H3B H 0.4547 -0.2106 0.1755 0.104 Uiso 1 1 calc R . .
C3C C 0.4858(5) -0.2302(5) -0.3143(12) 0.086(2) Uani 1 1 d . . .
H3C H 0.4952 -0.2013 -0.4013 0.103 Uiso 1 1 calc R . .
C3D C 0.8274(5) -0.0505(5) -0.2808(12) 0.082(2) Uani 1 1 d . . .
H3D H 0.8802 0.0011 -0.2564 0.099 Uiso 1 1 calc R . .
C3G C 0.6938(16) 0.1032(9) 0.0704(12) 0.31(2) Uani 1 1 d D . .
H3G H 0.7095 0.1372 0.1531 0.374 Uiso 1 1 calc R . .
C3AB C 0.6306(6) -0.4443(6) 0.2487(15) 0.105(3) Uani 1 1 d . . .
H3A1 H 0.6181 -0.4863 0.3198 0.126 Uiso 1 1 calc R . .
H3A2 H 0.6089 -0.4748 0.1634 0.126 Uiso 1 1 calc R . .
C3CD C 0.7015(6) -0.4094(6) -0.3335(15) 0.107(3) Uani 1 1 d . . .
H3C1 H 0.7128 -0.4383 -0.4069 0.128 Uiso 1 1 calc R . .
H3C2 H 0.7240 -0.4193 -0.2501 0.128 Uiso 1 1 calc R . .
C4A C 0.9023(5) 0.0066(6) 0.1412(14) 0.093(3) Uani 1 1 d . . .
H4A H 0.9351 0.0672 0.1632 0.112 Uiso 1 1 calc R . .
C4B C 0.5652(5) -0.1447(6) 0.2728(11) 0.078(2) Uani 1 1 d . . .
H4B H 0.5540 -0.1000 0.3041 0.094 Uiso 1 1 calc R . .
C4C C 0.4306(5) -0.2285(6) -0.2277(13) 0.087(2) Uani 1 1 d . . .
H4C H 0.3978 -0.2010 -0.2511 0.104 Uiso 1 1 calc R . .
C4D C 0.7673(5) -0.0437(5) -0.3521(11) 0.079(2) Uani 1 1 d . . .
H4D H 0.7774 0.0121 -0.3807 0.095 Uiso 1 1 calc R . .
C4G C 0.6610(18) 0.1246(11) -0.0363(19) 0.300(18) Uani 1 1 d D . .
H4G H 0.6571 0.1764 -0.0333 0.360 Uiso 1 1 calc R . .
C4AB C 0.5880(6) -0.3960(6) 0.2792(13) 0.092(2) Uani 1 1 d . . .
H4A1 H 0.5272 -0.4348 0.2933 0.110 Uiso 1 1 calc R . .
H4A2 H 0.6118 -0.3626 0.3615 0.110 Uiso 1 1 calc R . .
C4CD C 0.7459(5) -0.3161(5) -0.3620(13) 0.090(2) Uani 1 1 d . . .
H4C1 H 0.8068 -0.2941 -0.3738 0.108 Uiso 1 1 calc R . .
H4C2 H 0.7236 -0.3052 -0.4448 0.108 Uiso 1 1 calc R . .
C5A C 0.9125(4) -0.0205(5) 0.0194(13) 0.084(2) Uani 1 1 d . . .
H5A H 0.9514 0.0209 -0.0464 0.101 Uiso 1 1 calc R . .
C5B C 0.6397(5) -0.1411(5) 0.3022(11) 0.0697(18) Uani 1 1 d . . .
H5B H 0.6840 -0.0911 0.3490 0.084 Uiso 1 1 calc R . .
C5C C 0.4213(4) -0.2663(5) -0.1063(13) 0.085(3) Uani 1 1 d . . .
H5C H 0.3819 -0.2638 -0.0414 0.102 Uiso 1 1 calc R . .
C5D C 0.6942(5) -0.1139(5) -0.3831(11) 0.0715(18) Uani 1 1 d . . .
H5D H 0.6500 -0.1083 -0.4307 0.086 Uiso 1 1 calc R . .
C5G C 0.6335(15) 0.0735(12) -0.1472(12) 0.29(2) Uani 1 1 d D . .
H5G H 0.6161 0.0917 -0.2281 0.347 Uiso 1 1 calc R . .
C6A C 0.8690(4) -0.1054(4) -0.0133(11) 0.0661(18) Uani 1 1 d . . .
C6B C 0.6545(4) -0.2047(4) 0.2685(10) 0.0626(16) Uani 1 1 d . . .
C6C C 0.4636(4) -0.3076(4) -0.0689(11) 0.0675(18) Uani 1 1 d . . .
C6D C 0.6797(4) -0.1926(4) -0.3503(10) 0.0658(17) Uani 1 1 d . . .
C6G C 0.6303(10) -0.0029(9) -0.1451(9) 0.156(6) Uani 1 1 d D . .
H6G H 0.6020 -0.0438 -0.2181 0.187 Uiso 1 1 calc R . .
C20A C 0.7382(5) -0.1959(6) 0.2981(11) 0.077(2) Uani 1 1 d . . .
H20A H 0.7349 -0.2511 0.2879 0.092 Uiso 1 1 calc R . .
H20B H 0.7542 -0.1771 0.3915 0.092 Uiso 1 1 calc R . .
C20B C 0.4561(4) -0.3438(5) 0.0682(11) 0.073(2) Uani 1 1 d . . .
H20C H 0.3982 -0.3658 0.1023 0.088 Uiso 1 1 calc R . .
H20D H 0.4678 -0.3908 0.0644 0.088 Uiso 1 1 calc R . .
C20C C 0.5955(4) -0.2674(5) -0.3807(11) 0.074(2) Uani 1 1 d . . .
H20E H 0.5986 -0.3194 -0.3719 0.089 Uiso 1 1 calc R . .
H20F H 0.5794 -0.2638 -0.4737 0.089 Uiso 1 1 calc R . .
C20D C 0.8776(4) -0.1327(5) -0.1502(12) 0.074(2) Uani 1 1 d . . .
H20G H 0.9355 -0.0962 -0.1834 0.089 Uiso 1 1 calc R . .
H20H H 0.8666 -0.1912 -0.1473 0.089 Uiso 1 1 calc R . .
N1G N 0.6667(7) -0.0223(7) -0.0411(10) 0.151(4) Uani 1 1 d D . .
O1A O 0.7713(3) -0.2447(3) 0.0539(9) 0.0668(12) Uani 1 1 d . . .
O1B O 0.6004(3) -0.3419(3) 0.1696(9) 0.0720(13) Uani 1 1 d . . .
O1C O 0.5619(3) -0.3485(3) -0.1358(9) 0.0688(12) Uani 1 1 d . . .
O1D O 0.7319(3) -0.2760(3) -0.2527(9) 0.0717(13) Uani 1 1 d . . .
O1AB O 0.7168(4) -0.3916(4) 0.2393(11) 0.101(2) Uani 1 1 d . . .
O1CD O 0.6160(4) -0.4427(4) -0.3208(11) 0.100(2) Uani 1 1 d . . .
I1 I 0.66662(6) 0.08088(5) -0.5402(8) 0.1319(4) Uani 1 1 d . . .

loop_
_atom_site_aniso_label
_atom_site_aniso_U_11
_atom_site_aniso_U_22
_atom_site_aniso_U_33
_atom_site_aniso_U_23
_atom_site_aniso_U_13
_atom_site_aniso_U_12
C1A 0.034(3) 0.067(4) 0.081(5) 0.001(4) -0.009(3) 0.019(3)
C1B 0.059(4) 0.081(4) 0.060(4) 0.014(4) 0.016(3) 0.037(3)
C1C 0.032(3) 0.055(3) 0.077(5) -0.008(3) -0.006(3) 0.012(3)
C1D 0.058(4) 0.060(4) 0.066(4) 0.009(3) 0.020(3) 0.023(3)
C1G 0.57(5) 0.18(2) 0.145(14) 0.055(15) 0.11(2) 0.21(3)
C1AB 0.076(5) 0.077(5) 0.159(10) 0.013(6) 0.025(6) 0.043(4)
C1CD 0.074(5) 0.056(4) 0.162(10) 0.017(5) 0.032(6) 0.025(4)
C2A 0.048(3) 0.078(4) 0.066(4) -0.005(4) -0.013(3) 0.033(3)
C2B 0.058(4) 0.081(5) 0.074(5) -0.001(4) 0.013(4) 0.039(4)
C2C 0.055(3) 0.053(3) 0.065(4) -0.011(3) -0.008(3) 0.018(3)
C2D 0.056(4) 0.065(4) 0.072(4) 0.006(4) 0.008(3) 0.020(3)
C2G 0.22(2) 0.25(3) 0.096(10) 0.004(14) -0.064(13) -0.03(2)
C2AB 0.125(8) 0.077(6) 0.152(11) -0.005(7) 0.012(8) 0.062(6)
C2CD 0.113(7) 0.071(5) 0.145(10) 0.009(6) 0.027(7) 0.053(5)
C3A 0.067(5) 0.091(6) 0.104(6) -0.008(5) -0.023(5) 0.039(5)
C3B 0.065(4) 0.115(7) 0.093(6) -0.015(5) 0.006(4) 0.055(5)
C3C 0.070(5) 0.078(5) 0.099(6) -0.010(5) -0.016(5) 0.030(4)
C3D 0.065(4) 0.065(4) 0.090(6) 0.016(4) 0.005(4) 0.012(3)
C3G 0.32(3) 0.102(12) 0.45(6) 0.07(2) -0.03(4) 0.057(17)
C3AB 0.096(7) 0.083(5) 0.142(9) 0.035(6) 0.016(6) 0.048(5)
C3CD 0.089(6) 0.098(6) 0.142(9) -0.032(6) 0.003(6) 0.053(5)
C4A 0.059(4) 0.071(5) 0.132(9) -0.005(5) -0.017(5) 0.019(4)
C4B 0.076(5) 0.098(6) 0.084(5) -0.019(4) -0.001(4) 0.060(4)
C4C 0.068(5) 0.090(5) 0.101(7) -0.002(5) -0.022(5) 0.038(4)
C4D 0.077(5) 0.068(4) 0.074(5) 0.017(4) 0.006(4) 0.021(4)
C4G 0.41(5) 0.38(5) 0.17(2) 0.04(3) 0.09(3) 0.24(5)
C4AB 0.092(6) 0.086(5) 0.100(6) 0.023(5) 0.021(5) 0.047(5)
C4CD 0.090(5) 0.078(5) 0.102(7) -0.009(5) 0.025(5) 0.042(4)
C5A 0.050(4) 0.081(5) 0.110(7) 0.007(5) -0.006(4) 0.024(4)
C5B 0.072(4) 0.082(5) 0.061(4) -0.001(4) -0.001(3) 0.043(4)
C5C 0.050(4) 0.077(5) 0.127(8) -0.027(5) -0.008(4) 0.030(4)
C5D 0.071(4) 0.069(4) 0.060(4) 0.005(3) -0.003(3) 0.023(3)
C5G 0.43(4) 0.46(5) 0.18(2) 0.10(3) 0.10(3) 0.37(5)
C6A 0.040(3) 0.069(4) 0.085(5) 0.010(4) -0.002(3) 0.024(3)
C6B 0.060(4) 0.078(4) 0.055(4) 0.006(3) 0.004(3) 0.038(3)
C6C 0.042(3) 0.064(4) 0.080(5) -0.009(4) -0.003(3) 0.014(3)
C6D 0.059(4) 0.059(4) 0.064(4) -0.002(3) 0.005(3) 0.018(3)
C6G 0.184(14) 0.218(17) 0.091(8) 0.001(10) -0.045(9) 0.120(13)
C20A 0.080(5) 0.112(6) 0.053(4) 0.009(4) -0.001(4) 0.058(5)
C20B 0.039(3) 0.076(5) 0.088(6) 0.004(4) 0.011(3) 0.017(3)
C20C 0.068(4) 0.073(4) 0.059(4) -0.005(4) -0.003(3) 0.018(3)
C20D 0.038(3) 0.081(5) 0.089(6) 0.016(4) 0.012(3) 0.019(3)
N1G 0.152(8) 0.150(10) 0.141(9) 0.029(9) 0.074(8) 0.069(8)
O1A 0.054(2) 0.067(3) 0.077(3) 0.001(2) 0.005(2) 0.028(2)
O1B 0.075(3) 0.068(3) 0.072(3) 0.013(2) 0.016(2) 0.035(2)
O1C 0.057(2) 0.071(3) 0.074(3) -0.003(2) 0.002(2) 0.028(2)
O1D 0.073(3) 0.064(3) 0.075(3) 0.002(2) 0.013(2) 0.033(2)
O1AB 0.093(4) 0.092(4) 0.124(6) 0.027(4) -0.003(4) 0.051(4)
O1CD 0.093(4) 0.075(3) 0.126(6) -0.029(4) -0.001(4) 0.038(3)
I1 0.1481(7) 0.1221(6) 0.1349(6) -0.0104(5) -0.0202(5) 0.0746(5)

loop_
_atom_type_symbol
_atom_type_description
_atom_type_scat_dispersion_real
_atom_type_scat_dispersion_imag
_atom_type_scat_source
C C 0.0181 0.0091 'International Tables Vol C Tables 4.2.6.8 and 6.1.1.4'
H H 0.0000 0.0000 'International Tables Vol C Tables 4.2.6.8 and 6.1.1.4'
N N 0.0311 0.0180 'International Tables Vol C Tables 4.2.6.8 and 6.1.1.4'
O O 0.0492 0.0322 'International Tables Vol C Tables 4.2.6.8 and 6.1.1.4'
I I -0.3257 6.8362 'International Tables Vol C Tables 4.2.6.8 and 6.1.1.4'

loop_
_geom_angle_atom_site_label_1
_geom_angle_atom_site_label_2
_geom_angle_atom_site_label_3
_geom_angle
_geom_angle_site_symmetry_1
_geom_angle_site_symmetry_3
_geom_angle_publ_flag
O1A C1A C6A 120.9(7) . . ?
O1A C1A C2A 116.7(6) . . ?
C6A C1A C2A 122.4(7) . . ?
C2B C1B O1B 118.3(6) . . ?
C2B C1B C6B 121.0(7) . . ?
O1B C1B C6B 120.6(6) . . ?
O1C C1C C6C 118.9(7) . . ?
O1C C1C C2C 118.1(6) . . ?
C6C C1C C2C 122.8(7) . . ?
C6D C1D O1D 120.3(6) . . ?
C6D C1D C2D 122.3(6) . . ?
O1D C1D C2D 117.3(6) . . ?
O1A C1AB C2AB 111.0(8) . . ?
C2CD C1CD O1C 108.5(8) . . ?
C3A C2A C1A 117.9(7) . . ?
C3A C2A C20A 122.1(8) . . ?
C1A C2A C20A 119.8(7) . . ?
C1B C2B C3B 117.2(7) . . ?
C1B C2B C20B 121.2(7) . . ?
C3B C2B C20B 121.4(7) . . ?
C3C C2C C1C 118.5(7) . . ?
C3C C2C C20C 121.2(7) . . ?
C1C C2C C20C 120.2(7) . . ?
C3D C2D C1D 117.2(7) . . ?
C3D C2D C20D 120.2(7) . . ?
C1D C2D C20D 122.3(7) . . ?
C3G C2G N1G 119.6(2) . . ?
O1AB C2AB C1AB 113.0(10) . . ?
O1CD C2CD C1CD 110.2(10) . . ?
C4A C3A C2A 119.9(9) . . ?
C4B C3B C2B 122.7(7) . . ?
C4C C3C C2C 121.9(9) . . ?
C4D C3D C2D 121.2(7) . . ?
C2G C3G C4G 119.6(2) . . ?
O1AB C3AB C4AB 111.0(8) . . ?
O1CD C3CD C4CD 111.8(8) . . ?
C5A C4A C3A 121.2(8) . . ?
C3B C4B C5B 119.0(7) . . ?
C3C C4C C5C 117.8(8) . . ?
C5D C4D C3D 119.6(7) . . ?
C3G C4G C5G 119.73(17) . . ?
O1B C4AB C3AB 108.2(8) . . ?
O1D C4CD C3CD 108.0(8) . . ?
C4A C5A C6A 120.8(8) . . ?
C6B C5B C4B 121.8(7) . . ?
C6C C5C C4C 123.9(8) . . ?
C4D C5D C6D 121.7(7) . . ?
C6G C5G C4G 119.8(2) . . ?
C1A C6A C5A 117.8(8) . . ?
C1A C6A C20D 122.5(7) . . ?
C5A C6A C20D 119.6(7) . . ?
C5B C6B C1B 118.0(6) . . ?
C5B C6B C20A 119.5(7) . . ?
C1B C6B C20A 122.4(6) . . ?
C5C C6C C1C 115.0(8) . . ?
C5C C6C C20B 122.6(7) . . ?
C1C C6C C20B 122.3(7) . . ?
C1D C6D C5D 117.7(6) . . ?
C1D C6D C20C 123.1(6) . . ?
C5D C6D C20C 119.0(7) . . ?
C5G C6G N1G 119.8(2) . . ?
C6B C20A C2A 110.5(6) . . ?
C2B C20B C6C 109.3(6) . . ?
C6D C20C C2C 110.2(6) . . ?
C2D C20D C6A 109.4(6) . . ?
C1G N1G C6G 121.4(8) . . ?
C1G N1G C2G 118.8(8) . . ?
C6G N1G C2G 119.66(18) . . ?
C1A O1A C1AB 116.9(6) . . ?
C1B O1B C4AB 114.4(6) . . ?
C1C O1C C1CD 114.5(6) . . ?
C1D O1D C4CD 114.1(6) . . ?
C3AB O1AB C2AB 114.3(9) . . ?
C3CD O1CD C2CD 115.6(9) . . ?

loop_
_geom_bond_atom_site_label_1
_geom_bond_atom_site_label_2
_geom_bond_distance
_geom_bond_site_symmetry_2
_geom_bond_publ_flag
C1A O1A 1.384(8) . ?
C1A C6A 1.372(10) . ?
C1A C2A 1.429(11) . ?
C1B C2B 1.399(10) . ?
C1B O1B 1.386(9) . ?
C1B C6B 1.420(10) . ?
C1C O1C 1.386(8) . ?
C1C C6C 1.400(10) . ?
C1C C2C 1.376(11) . ?
C1D C6D 1.380(10) . ?
C1D O1D 1.400(9) . ?
C1D C2D 1.408(10) . ?
C1G N1G 1.30(2) . ?
C1AB O1A 1.416(10) . ?
C1AB C2AB 1.470(14) . ?
C1CD C2CD 1.478(13) . ?
C1CD O1C 1.476(10) . ?
C2A C3A 1.395(12) . ?
C2A C20A 1.512(11) . ?
C2B C3B 1.402(11) . ?
C2B C20B 1.524(11) . ?
C2C C3C 1.385(11) . ?
C2C C20C 1.535(10) . ?
C2D C3D 1.385(11) . ?
C2D C20D 1.526(11) . ?
C2G C3G 1.392(2) . ?
C2G N1G 1.3926(19) . ?
C2AB O1AB 1.415(15) . ?
C2CD O1CD 1.421(14) . ?
C3A C4A 1.383(14) . ?
C3B C4B 1.363(12) . ?
C3C C4C 1.362(14) . ?
C3D C4D 1.386(12) . ?
C3G C4G 1.3918(18) . ?
C3AB O1AB 1.400(12) . ?
C3AB C4AB 1.495(13) . ?
C3CD O1CD 1.391(12) . ?
C3CD C4CD 1.528(14) . ?
C4A C5A 1.381(14) . ?
C4B C5B 1.384(10) . ?
C4C C5C 1.382(14) . ?
C4D C5D 1.367(11) . ?
C4G C5G 1.3913(18) . ?
C4AB O1B 1.436(10) . ?
C4CD O1D 1.428(10) . ?
C5A C6A 1.406(11) . ?
C5B C6B 1.382(10) . ?
C5C C6C 1.397(11) . ?
C5D C6D 1.387(11) . ?
C5G C6G 1.3905(19) . ?
C6A C20D 1.511(12) . ?
C6B C20A 1.510(10) . ?
C6C C20B 1.518(12) . ?
C6D C20C 1.515(9) . ?
C6G N1G 1.3918(18) . ?

loop_
_cod_related_entry_id
_cod_related_entry_database
_cod_related_entry_code
1 ChemSpider 30653387
